data_2216944
loop_
_publ_author_name
'Kaliyaperumal Thanigaimani'
'Packianathan Thomas Muthiah'
'Daniel E. Lynch'

_publ_section_title
;
 Hydrogen-bonding patterns in the cocrystal
 2-amino-4,6-dimethoxypyrimidine--anthranilic acid (1/1)
;
_journal_coeditor_code BT2644
_journal_issue 1
_journal_name_full 'Acta Crystallographica Section E'
_journal_page_first o107
_journal_page_last o108
_journal_paper_doi 10.1107/S1600536807063271
_journal_volume 64
_journal_year 2008
_chemical_formula_iupac 'C6 H9 N3 O2, C7 H7 N O2'
_chemical_formula_moiety 'C6 H9 N3 O2, C7 H7 N O2'
_chemical_formula_sum 'C13 H16 N4 O4'
_chemical_formula_weight 292.30
_chemical_name_common '2-amino-4,6-dimethoxy pyrimidine anthranilic acid'
_chemical_name_systematic
;
2-amino-4,6-dimethoxypyrimidine--anthranilic acid (1/1)
;
_space_group_IT_number 2
_symmetry_cell_setting triclinic
_symmetry_space_group_name_Hall '-P 1'
_symmetry_space_group_name_H-M 'P -1'
_atom_sites_solution_hydrogens geom
_atom_sites_solution_primary direct
_atom_sites_solution_secondary difmap
_cell_angle_alpha 83.636(2)
_cell_angle_beta 83.1620(10)
_cell_angle_gamma 82.373(2)
_cell_formula_units_Z 4
_cell_length_a 7.2802(3)
_cell_length_b 7.4095(2)
_cell_length_c 25.8035(9)
_cell_measurement_reflns_used 25
_cell_measurement_temperature 120
_cell_measurement_theta_max 27.6
_cell_measurement_theta_min 3.0
_cell_volume 1363.38(8)
_computing_cell_refinement 'DENZO (Otwinowski & Minor, 1997) and COLLECT (Hooft, 1998)'
_computing_data_collection 'COLLECT (Hooft, 1998)'
_computing_data_reduction 'DENZO (Otwinowski & Minor, 1997) and COLLECT (Hooft, 1998)'
_computing_molecular_graphics 'PLATON (Spek, 2003)'
_computing_publication_material 'PLATON(Spek, 2003)'
_computing_structure_refinement 'SHELXL97 (Sheldrick, 1997)'
_computing_structure_solution 'SHELXS97 (Sheldrick, 1997)'
_diffrn_ambient_temperature 120
_diffrn_detector_area_resol_mean 9.091
_diffrn_measured_fraction_theta_full 0.986
_diffrn_measured_fraction_theta_max 0.986
_diffrn_measurement_device_type 'Bruker--Nonius CCD'
_diffrn_measurement_method '\f and \w scans'
_diffrn_radiation_monochromator graphite
_diffrn_radiation_source 'Bruker-Nonius FR591 rotating anode'
_diffrn_radiation_type MoK\a
_diffrn_radiation_wavelength 0.71073
_diffrn_reflns_av_R_equivalents 0.0639
_diffrn_reflns_av_sigmaI/netI 0.0666
_diffrn_reflns_limit_h_max 9
_diffrn_reflns_limit_h_min -9
_diffrn_reflns_limit_k_max 9
_diffrn_reflns_limit_k_min -9
_diffrn_reflns_limit_l_max 33
_diffrn_reflns_limit_l_min -33
_diffrn_reflns_number 24443
_diffrn_reflns_reduction_process ' ?'
_diffrn_reflns_theta_full 27.64
_diffrn_reflns_theta_max 27.64
_diffrn_reflns_theta_min 2.97
_diffrn_standards_decay_% 0
_exptl_absorpt_coefficient_mu 0.108
_exptl_absorpt_correction_type none
_exptl_crystal_colour colourless
_exptl_crystal_density_diffrn 1.424
_exptl_crystal_density_method 'Not Measured'
_exptl_crystal_description plate-like
_exptl_crystal_F_000 616
_exptl_crystal_size_max 0.24
_exptl_crystal_size_mid 0.19
_exptl_crystal_size_min 0.08
_refine_diff_density_max 0.294
_refine_diff_density_min -0.313
_refine_ls_extinction_coef 0.022(3)
_refine_ls_extinction_expression FC^*^=KFC[1+0.001XFC^2^\L^3^/SIN(2\Q)]^-1/4^
_refine_ls_extinction_method shelxl
_refine_ls_goodness_of_fit_ref 1.043
_refine_ls_hydrogen_treatment mixed
_refine_ls_matrix_type full
_refine_ls_number_parameters 390
_refine_ls_number_reflns 6286
_refine_ls_number_restraints 0
_refine_ls_restrained_S_all 1.043
_refine_ls_R_factor_all 0.0895
_refine_ls_R_factor_gt 0.0502
_refine_ls_shift/su_max 0.001
_refine_ls_shift/su_mean 0.000
_refine_ls_structure_factor_coef Fsqd
_refine_ls_weighting_details 'calc w=1/[\s^2^(Fo^2^)+(0.0585P)^2^+0.2230P] where P=(Fo^2^+2Fc^2^)/3'
_refine_ls_weighting_scheme calc
_refine_ls_wR_factor_gt 0.1150
_refine_ls_wR_factor_ref 0.1342
_reflns_number_gt 4140
_reflns_number_total 6286
_reflns_threshold_expression I>2\s(I)
_cod_data_source_file bt2644.cif
_cod_data_source_block I
_cod_depositor_comments
;
The following automatic conversions were performed:
'_symmetry_cell_setting' value 'Triclinic' changed to 'triclinic'
according to '/home/saulius/struct/CIF-dictionaries/cif_core.dic'
dictionary named 'cif_core.dic' version 2.4.1 from 2010-06-29.

Automatic conversion script
Id: cif_fix_enum 1527 2010-12-29 10:47:43Z saulius 

The following automatic conversions were performed:

'_symmetry_cell_setting' value 'Triclinic' changed to 'triclinic'
according to /home/saulius/struct/CIF-dictionaries/cif_core.dic
dictionary named 'cif_core.dic' version 2.4.1 from 2010-06-29.

Automatic conversion script
Id: cif_fix_values 1715 2011-07-08 13:25:40Z adriana 
;
_cod_database_code 2216944
_cod_database_fobs_code 2216944

loop_
_symmetry_equiv_pos_as_xyz
x,y,z
-x,-y,-z

loop_
_atom_site_aniso_label
_atom_site_aniso_U_11
_atom_site_aniso_U_22
_atom_site_aniso_U_33
_atom_site_aniso_U_12
_atom_site_aniso_U_13
_atom_site_aniso_U_23
O1A 0.0400(8) 0.0249(7) 0.0303(7) 0.0042(6) -0.0089(6) -0.0023(6)
O2A 0.0483(9) 0.0293(7) 0.0203(7) -0.0006(6) -0.0080(6) -0.0041(5)
N1A 0.0279(8) 0.0238(8) 0.0213(8) -0.0010(6) -0.0036(6) -0.0018(6)
N2A 0.0427(10) 0.0238(8) 0.0205(8) 0.0073(7) -0.0042(7) -0.0035(6)
N3A 0.0249(8) 0.0212(8) 0.0255(8) 0.0018(6) -0.0041(6) -0.0016(6)
C2A 0.0226(10) 0.0262(10) 0.0230(9) -0.0018(8) -0.0023(7) -0.0027(7)
C4A 0.0241(10) 0.0220(9) 0.0292(10) -0.0020(8) -0.0055(8) -0.0005(8)
C5A 0.0337(11) 0.0274(10) 0.0234(10) -0.0018(8) -0.0092(8) 0.0024(8)
C6A 0.0273(10) 0.0277(10) 0.0238(10) -0.0052(8) -0.0055(8) -0.0037(8)
C7A 0.0461(13) 0.0269(10) 0.0337(11) 0.0092(9) -0.0060(9) -0.0063(8)
C8A 0.0650(16) 0.0404(13) 0.0218(10) -0.0009(11) -0.0123(10) 0.0003(9)
O1B 0.0296(7) 0.0409(8) 0.0255(7) 0.0022(6) -0.0056(6) -0.0106(6)
O2B 0.0225(7) 0.0416(8) 0.0264(7) 0.0017(6) -0.0062(5) -0.0037(6)
N1B 0.0224(8) 0.0311(9) 0.0214(8) -0.0019(7) -0.0042(6) -0.0022(6)
N2B 0.0230(8) 0.0428(10) 0.0212(8) 0.0038(7) -0.0053(6) -0.0088(7)
N3B 0.0252(8) 0.0281(8) 0.0202(8) -0.0037(6) -0.0026(6) -0.0028(6)
C2B 0.0236(10) 0.0272(10) 0.0224(9) -0.0053(8) -0.0017(7) -0.0008(7)
C4B 0.0282(10) 0.0265(10) 0.0194(9) -0.0078(8) -0.0020(7) -0.0030(7)
C5B 0.0256(10) 0.0333(11) 0.0226(9) -0.0037(8) -0.0062(7) -0.0037(8)
C6B 0.0228(10) 0.0278(10) 0.0243(10) -0.0032(8) -0.0036(7) 0.0011(8)
C7B 0.0308(11) 0.0460(12) 0.0298(11) 0.0033(9) -0.0038(8) -0.0136(9)
C8B 0.0242(10) 0.0394(11) 0.0296(10) -0.0029(9) -0.0080(8) -0.0007(8)
O3A 0.0376(8) 0.0260(7) 0.0255(7) 0.0048(6) -0.0033(6) -0.0013(5)
O4A 0.0541(9) 0.0290(7) 0.0252(7) 0.0094(7) -0.0050(6) -0.0049(6)
N4A 0.0387(10) 0.0255(9) 0.0225(9) 0.0059(8) -0.0037(7) -0.0023(7)
C9A 0.0210(9) 0.0260(9) 0.0248(9) -0.0010(8) -0.0025(7) -0.0040(7)
C10A 0.0217(10) 0.0297(10) 0.0241(10) 0.0003(8) -0.0034(7) -0.0064(8)
C11A 0.0292(11) 0.0270(10) 0.0299(10) 0.0039(8) -0.0072(8) -0.0029(8)
C12A 0.0324(11) 0.0279(10) 0.0336(11) 0.0043(8) -0.0047(9) -0.0085(8)
C13A 0.0332(11) 0.0363(11) 0.0263(10) 0.0013(9) -0.0014(8) -0.0092(8)
C14A 0.0266(10) 0.0301(10) 0.0260(10) -0.0017(8) -0.0016(8) -0.0016(8)
C15A 0.0254(10) 0.0278(10) 0.0240(10) -0.0017(8) -0.0029(8) -0.0019(8)
O3B 0.0248(7) 0.0375(8) 0.0274(7) -0.0005(6) -0.0022(5) -0.0034(6)
O4B 0.0282(8) 0.0494(9) 0.0217(7) 0.0018(6) -0.0026(6) -0.0090(6)
N4B 0.0276(9) 0.0528(11) 0.0283(9) -0.0019(8) -0.0064(7) -0.0134(8)
C9B 0.0260(10) 0.0242(9) 0.0216(9) -0.0034(8) -0.0003(7) 0.0004(7)
C10B 0.0257(10) 0.0244(9) 0.0251(10) -0.0044(8) -0.0022(8) -0.0006(7)
C11B 0.0323(11) 0.0319(10) 0.0241(10) -0.0029(8) -0.0014(8) -0.0069(8)
C12B 0.0318(11) 0.0295(10) 0.0316(11) -0.0041(9) 0.0054(8) -0.0070(8)
C13B 0.0241(10) 0.0343(11) 0.0355(11) -0.0009(8) -0.0003(8) -0.0066(9)
C14B 0.0267(10) 0.0347(11) 0.0287(10) -0.0010(8) -0.0045(8) -0.0049(8)
C15B 0.0257(10) 0.0293(10) 0.0218(9) -0.0038(8) -0.0021(8) 0.0002(7)

loop_
_atom_site_type_symbol
_atom_site_label
_atom_site_fract_x
_atom_site_fract_y
_atom_site_fract_z
_atom_site_U_iso_or_equiv
_atom_site_thermal_displace_type
_atom_site_calc_flag
_atom_site_refinement_flags
_atom_site_occupancy
O O1A 1.21498(19) 0.13688(17) 0.11198(5) 0.0321(4) Uani . . 1.000
O O2A 0.9788(2) 0.62312(17) 0.21411(5) 0.0325(4) Uani . . 1.000
N N1A 0.9714(2) 0.65251(19) 0.12796(6) 0.0245(5) Uani . . 1.000
N N2A 0.9553(2) 0.6942(2) 0.03985(6) 0.0299(5) Uani . . 1.000
N N3A 1.0875(2) 0.41201(19) 0.07324(6) 0.0242(5) Uani . . 1.000
C C2A 1.0060(2) 0.5827(2) 0.08148(7) 0.0240(6) Uani . . 1.000
C C4A 1.1324(2) 0.3082(2) 0.11596(7) 0.0251(6) Uani . . 1.000
C C5A 1.0999(3) 0.3628(2) 0.16628(7) 0.0282(6) Uani . . 1.000
C C6A 1.0193(3) 0.5400(2) 0.16970(7) 0.0258(6) Uani . . 1.000
C C7A 1.2546(3) 0.0744(3) 0.06061(8) 0.0364(7) Uani . . 1.000
C C8A 1.0194(3) 0.5193(3) 0.26230(7) 0.0425(8) Uani . . 1.000
O O1B 1.23977(18) 0.52942(18) 0.36928(5) 0.0318(4) Uani . . 1.000
O O2B 0.76374(17) 0.84403(18) 0.47739(5) 0.0303(4) Uani . . 1.000
N N1B 1.0400(2) 0.7436(2) 0.50440(6) 0.0250(5) Uani . . 1.000
N N2B 1.3186(2) 0.6512(2) 0.53585(6) 0.0290(5) Uani . . 1.000
N N3B 1.2895(2) 0.5829(2) 0.45247(5) 0.0244(5) Uani . . 1.000
C C2B 1.2140(3) 0.6598(2) 0.49642(7) 0.0244(6) Uani . . 1.000
C C4B 1.1779(3) 0.5992(2) 0.41485(7) 0.0243(6) Uani . . 1.000
C C5B 0.9958(3) 0.6842(2) 0.41835(7) 0.0268(6) Uani . . 1.000
C C6B 0.9336(3) 0.7556(2) 0.46478(7) 0.0251(6) Uani . . 1.000
C C7B 1.4261(3) 0.4377(3) 0.36371(8) 0.0355(7) Uani . . 1.000
C C8B 0.6364(3) 0.8702(3) 0.43854(7) 0.0309(6) Uani . . 1.000
O O3A 0.79403(19) 0.97701(17) 0.15298(5) 0.0306(4) Uani . . 1.000
O O4A 0.7717(2) 1.03505(17) 0.06735(5) 0.0372(4) Uani . . 1.000
N N4A 0.6470(2) 1.3700(3) 0.02930(6) 0.0298(5) Uani . . 1.000
C C9A 0.6511(2) 1.2676(2) 0.12255(7) 0.0240(5) Uani . . 1.000
C C10A 0.6112(2) 1.4017(2) 0.08103(7) 0.0251(6) Uani . . 1.000
C C11A 0.5288(3) 1.5756(3) 0.09344(7) 0.0290(6) Uani . . 1.000
C C12A 0.4867(3) 1.6146(3) 0.14425(7) 0.0315(6) Uani . . 1.000
C C13A 0.5262(3) 1.4836(3) 0.18544(8) 0.0321(6) Uani . . 1.000
C C14A 0.6066(3) 1.3120(3) 0.17417(7) 0.0279(6) Uani . . 1.000
C C15A 0.7426(3) 1.0846(2) 0.11184(7) 0.0259(6) Uani . . 1.000
O O3B 1.10809(18) 0.82786(17) 0.63163(5) 0.0302(4) Uani . . 1.000
O O4B 0.85924(18) 0.8829(2) 0.58677(5) 0.0333(5) Uani . . 1.000
N N4B 1.0645(2) 0.9650(2) 0.72764(6) 0.0355(6) Uani . . 1.000
C C9B 0.8187(3) 0.9691(2) 0.67164(7) 0.0243(5) Uani . . 1.000
C C10B 0.8820(3) 0.9998(2) 0.71877(7) 0.0251(6) Uani . . 1.000
C C11B 0.7504(3) 1.0696(3) 0.75827(7) 0.0293(6) Uani . . 1.000
C C12B 0.5670(3) 1.1126(3) 0.75049(8) 0.0313(6) Uani . . 1.000
C C13B 0.5050(3) 1.0903(3) 0.70327(8) 0.0315(6) Uani . . 1.000
C C14B 0.6303(3) 1.0186(3) 0.66481(7) 0.0300(6) Uani . . 1.000
C C15B 0.9429(3) 0.8870(2) 0.62876(7) 0.0258(6) Uani . . 1.000
H H2A1 0.90370 0.80380 0.04380 0.0360 Uiso calc R 1.000
H H2A2 0.97430 0.65630 0.00910 0.0360 Uiso calc R 1.000
H H7A1 1.31410 -0.04940 0.06330 0.0550 Uiso calc R 1.000
H H7A2 1.33590 0.15120 0.03920 0.0550 Uiso calc R 1.000
H H7A3 1.14050 0.07980 0.04500 0.0550 Uiso calc R 1.000
H H5A 1.13060 0.28490 0.19560 0.0340 Uiso calc R 1.000
H H8A1 0.98330 0.59430 0.29070 0.0640 Uiso calc R 1.000
H H8A2 1.15070 0.47900 0.26080 0.0640 Uiso calc R 1.000
H H8A3 0.95170 0.41500 0.26780 0.0640 Uiso calc R 1.000
H H5B 0.92150 0.69200 0.39110 0.0320 Uiso calc R 1.000
H H2B1 1.27320 0.69810 0.56440 0.0350 Uiso calc R 1.000
H H2B2 1.43160 0.59880 0.53280 0.0350 Uiso calc R 1.000
H H8B1 0.52000 0.93280 0.45240 0.0460 Uiso calc R 1.000
H H8B2 0.61650 0.75350 0.42880 0.0460 Uiso calc R 1.000
H H8B3 0.68700 0.94200 0.40820 0.0460 Uiso calc R 1.000
H H7B1 1.45250 0.39360 0.32970 0.0530 Uiso calc R 1.000
H H7B2 1.43830 0.33640 0.39020 0.0530 Uiso calc R 1.000
H H7B3 1.51240 0.52150 0.36750 0.0530 Uiso calc R 1.000
H H3A 0.84810 0.88000 0.14350 0.0460 Uiso calc R 1.000
H H7 0.722(3) 1.265(3) 0.0224(9) 0.057(7) Uiso . . 1.000
H H11A 0.50220 1.66620 0.06650 0.0350 Uiso calc R 1.000
H H12A 0.43080 1.73080 0.15140 0.0380 Uiso calc R 1.000
H H13A 0.49890 1.51140 0.22000 0.0390 Uiso calc R 1.000
H H14A 0.63210 1.22300 0.20160 0.0330 Uiso calc R 1.000
H H16 0.653(3) 1.465(3) 0.0067(9) 0.046(7) Uiso . . 1.000
H H4B 0.93260 0.83400 0.56440 0.0500 Uiso calc R 1.000
H H11B 0.78900 1.08660 0.79030 0.0350 Uiso calc R 1.000
H H12B 0.48240 1.15760 0.77730 0.0380 Uiso calc R 1.000
H H13B 0.38060 1.12330 0.69780 0.0380 Uiso calc R 1.000
H H14B 0.58890 1.00230 0.63310 0.0360 Uiso calc R 1.000
H H4B1 1.14640 0.92230 0.70380 0.0430 Uiso calc R 1.000
H H4B2 1.09790 0.98560 0.75710 0.0430 Uiso calc R 1.000

loop_
_atom_type_symbol
_atom_type_description
_atom_type_scat_dispersion_real
_atom_type_scat_dispersion_imag
_atom_type_scat_source
O O 0.0106 0.0060 'International Tables Vol C Tables 4.2.6.8 and 6.1.1.4'
N N 0.0061 0.0033 'International Tables Vol C Tables 4.2.6.8 and 6.1.1.4'
H H 0.0000 0.0000 'International Tables Vol C Tables 4.2.6.8 and 6.1.1.4'
C C 0.0033 0.0016 'International Tables Vol C Tables 4.2.6.8 and 6.1.1.4'

loop_
_geom_angle_atom_site_label_1
_geom_angle_atom_site_label_2
_geom_angle_atom_site_label_3
_geom_angle
_geom_angle_publ_flag
C4A O1A C7A 118.05(15) no
C6A O2A C8A 118.02(14) no
C4B O1B C7B 117.81(15) no
C6B O2B C8B 117.41(15) no
C15A O3A H3A 109.45 no
C15B O4B H4B 109.42 no
C2A N1A C6A 116.21(14) no
C2A N3A C4A 114.84(15) no
C2A N2A H2A1 120.01 no
C2A N2A H2A2 120.03 no
H2A1 N2A H2A2 119.95 no
C2B N1B C6B 116.94(16) no
C2B N3B C4B 114.73(16) no
H2B1 N2B H2B2 119.91 no
C2B N2B H2B1 120.04 no
C2B N2B H2B2 120.05 no
H7 N4A H16 118(2) no
C10A N4A H7 116.0(15) no
C10A N4A H16 116.8(15) no
C10B N4B H4B1 120.00 no
C10B N4B H4B2 120.00 no
H4B1 N4B H4B2 120.01 no
N1A C2A N2A 116.23(14) no
N1A C2A N3A 125.95(16) no
N2A C2A N3A 117.82(16) no
N3A C4A C5A 124.69(14) no
O1A C4A N3A 119.51(15) no
O1A C4A C5A 115.79(15) no
C4A C5A C6A 115.23(16) no
O2A C6A C5A 125.55(16) no
O2A C6A N1A 111.41(14) no
N1A C6A C5A 123.04(16) no
C6A C5A H5A 122.42 no
C4A C5A H5A 122.35 no
O1A C7A H7A2 109.37 no
H7A1 C7A H7A3 109.49 no
O1A C7A H7A3 109.51 no
H7A1 C7A H7A2 109.42 no
O1A C7A H7A1 109.53 no
H7A2 C7A H7A3 109.50 no
H8A2 C8A H8A3 109.48 no
H8A1 C8A H8A3 109.47 no
O2A C8A H8A3 109.55 no
H8A1 C8A H8A2 109.44 no
O2A C8A H8A2 109.46 no
O2A C8A H8A1 109.42 no
N2B C2B N3B 118.31(18) no
N1B C2B N2B 116.21(16) no
N1B C2B N3B 125.48(17) no
N3B C4B C5B 125.03(16) no
O1B C4B N3B 119.61(17) no
O1B C4B C5B 115.36(17) no
C4B C5B C6B 115.15(18) no
O2B C6B N1B 111.18(15) no
O2B C6B C5B 126.17(18) no
N1B C6B C5B 122.65(19) no
C4B C5B H5B 122.42 no
C6B C5B H5B 122.43 no
O1B C7B H7B2 109.47 no
O1B C7B H7B3 109.50 no
O1B C7B H7B1 109.50 no
H7B2 C7B H7B3 109.50 no
H7B1 C7B H7B2 109.40 no
H7B1 C7B H7B3 109.45 no
H8B1 C8B H8B2 109.51 no
O2B C8B H8B3 109.49 no
O2B C8B H8B2 109.50 no
O2B C8B H8B1 109.46 no
H8B1 C8B H8B3 109.45 no
H8B2 C8B H8B3 109.41 no
C10A C9A C15A 120.50(15) no
C14A C9A C15A 120.32(16) no
C10A C9A C14A 119.16(15) no
N4A C10A C11A 118.55(16) no
C9A C10A C11A 118.15(16) no
N4A C10A C9A 123.30(15) no
C10A C11A C12A 121.29(19) no
C11A C12A C13A 121.0(2) no
C12A C13A C14A 118.69(19) no
C9A C14A C13A 121.71(18) no
O4A C15A C9A 122.52(16) no
O3A C15A C9A 115.63(15) no
O3A C15A O4A 121.84(15) no
C10A C11A H11A 119.34 no
C12A C11A H11A 119.36 no
C13A C12A H12A 119.48 no
C11A C12A H12A 119.53 no
C12A C13A H13A 120.66 no
C14A C13A H13A 120.65 no
C9A C14A H14A 119.12 no
C13A C14A H14A 119.18 no
C14B C9B C15B 118.51(17) no
C10B C9B C14B 118.82(17) no
C10B C9B C15B 122.68(19) no
N4B C10B C11B 119.07(17) no
C9B C10B C11B 118.18(19) no
N4B C10B C9B 122.75(17) no
C10B C11B C12B 121.16(18) no
C11B C12B C13B 121.0(2) no
C12B C13B C14B 118.7(2) no
C9B C14B C13B 122.10(18) no
O3B C15B C9B 124.16(17) no
O4B C15B C9B 112.92(18) no
O3B C15B O4B 122.92(16) no
C10B C11B H11B 119.44 no
C12B C11B H11B 119.40 no
C11B C12B H12B 119.59 no
C13B C12B H12B 119.46 no
C12B C13B H13B 120.60 no
C14B C13B H13B 120.71 no
C9B C14B H14B 118.94 no
C13B C14B H14B 118.95 no

loop_
_geom_bond_atom_site_label_1
_geom_bond_atom_site_label_2
_geom_bond_distance
_geom_bond_publ_flag
O1A C4A 1.340(2) no
O1A C7A 1.437(2) no
O2A C6A 1.344(2) no
O2A C8A 1.428(2) no
O1B C4B 1.342(2) no
O1B C7B 1.433(3) no
O2B C6B 1.342(2) no
O2B C8B 1.426(2) no
O3A C15A 1.315(2) no
O4A C15A 1.230(2) no
O3A H3A 0.8200 no
O3B C15B 1.232(3) no
O4B C15B 1.310(2) no
O4B H4B 0.8193 no
N1A C2A 1.342(2) no
N1A C6A 1.338(2) no
N2A C2A 1.338(2) no
N3A C4A 1.321(2) no
N3A C2A 1.352(2) no
N2A H2A2 0.8605 no
N2A H2A1 0.8598 no
N1B C6B 1.343(2) no
N1B C2B 1.338(3) no
N2B C2B 1.333(2) no
N3B C4B 1.324(2) no
N3B C2B 1.351(2) no
N2B H2B1 0.8608 no
N2B H2B2 0.8604 no
N4A C10A 1.369(2) no
N4A H7 0.91(2) no
N4A H16 0.87(2) no
N4B C10B 1.361(3) no
N4B H4B2 0.8602 no
N4B H4B1 0.8601 no
C4A C5A 1.387(2) no
C5A C6A 1.373(2) no
C5A H5A 0.9299 no
C7A H7A2 0.9598 no
C7A H7A1 0.9599 no
C7A H7A3 0.9598 no
C8A H8A2 0.9604 no
C8A H8A1 0.9595 no
C8A H8A3 0.9594 no
C4B C5B 1.387(3) no
C5B C6B 1.367(2) no
C5B H5B 0.9293 no
C7B H7B1 0.9595 no
C7B H7B3 0.9599 no
C7B H7B2 0.9600 no
C8B H8B3 0.9605 no
C8B H8B2 0.9602 no
C8B H8B1 0.9599 no
C9A C15A 1.469(2) no
C9A C10A 1.407(2) no
C9A C14A 1.398(3) no
C10A C11A 1.401(3) no
C11A C12A 1.364(3) no
C12A C13A 1.387(3) no
C13A C14A 1.374(3) no
C11A H11A 0.9303 no
C12A H12A 0.9302 no
C13A H13A 0.9300 no
C14A H14A 0.9304 no
C9B C15B 1.475(3) no
C9B C10B 1.402(3) no
C9B C14B 1.399(3) no
C10B C11B 1.406(3) no
C11B C12B 1.364(3) no
C12B C13B 1.382(3) no
C13B C14B 1.368(3) no
C11B H11B 0.9304 no
C12B H12B 0.9297 no
C13B H13B 0.9295 no
C14B H14B 0.9302 no

loop_
_geom_contact_atom_site_label_1
_geom_contact_atom_site_label_2
_geom_contact_distance
_geom_contact_site_symmetry_2
_geom_contact_publ_flag
O1B C8A 3.366(2) . no
O2A O3A 3.1345(18) . no
O2A C11B 3.386(3) 2_776 no
O2B O4B 3.0386(18) . no
O3A O2A 3.1345(18) . no
O3A N1A 2.6808(19) . no
O3B C8B 3.339(2) 2_776 no
O3B N4B 2.749(2) . no
O3B N2B 3.075(2) . no
O4A N4A 2.650(2) . no
O4A N2A 2.818(2) . no
O4B C7B 3.405(3) 2_766 no
O4B O2B 3.0386(18) . no
O4B C6B 3.320(2) 2_776 no
O4B C6B 3.348(2) . no
O4B N1B 2.603(2) . no
O1A H11B 2.8584 2_766 no
O1B H8A1 2.8768 . no
O2A H3A 2.6478 . no
O2A H11B 2.8917 2_776 no
O2B H4B 2.6746 . no
O3A H4B2 2.5912 2_776 no
O3A H12B 2.7485 2_676 no
O3A H14A 2.4228 . no
O3B H8B3 2.4721 2_776 no
O3B H2B1 2.2238 . no
O3B H4B1 2.1213 . no
O4A H7 1.97(2) . no
O4A H7A3 2.7343 1_565 no
O4A H2A1 1.9706 . no
O4B H7B2 2.8459 2_766 no
O4B H14B 2.3016 . no
N1A C15A 3.413(2) . no
N1A O3A 2.6808(19) . no
N1B O4B 2.603(2) . no
N2A C11A 3.429(3) 1_545 no
N2A O4A 2.818(2) . no
N2A N3A 3.166(2) 2_765 no
N2A N4A 3.223(2) 2_775 no
N2A C7A 3.355(3) 2_765 no
N2B O3B 3.075(2) . no
N2B C7B 3.324(3) 2_866 no
N2B N3B 3.165(2) 2_866 no
N3A N2A 3.166(2) 2_765 no
N3B N2B 3.165(2) 2_866 no
N4A N4A 3.100(3) 2_685 no
N4A O4A 2.650(2) . no
N4A N2A 3.223(2) 2_775 no
N4B C13B 3.424(3) 1_655 no
N4B O3B 2.749(2) . no
N1A H3A 1.8629 . no
N1B H4B 1.8054 . no
N2A H7 2.72(2) 2_775 no
N2A H7A3 2.7065 2_765 no
N2B H7B2 2.7691 2_866 no
N3A H16 2.79(2) 2_775 no
N3A H7A3 2.6110 . no
N3A H2A2 2.3450 2_765 no
N3A H7A2 2.6166 . no
N3B H8B2 2.8142 1_655 no
N3B H7B3 2.6125 . no
N3B H7B2 2.6081 . no
N3B H2B2 2.3290 2_866 no
N4A H7A2 2.9272 1_465 no
N4A H16 2.58(2) 2_685 no
N4A H11A 2.8681 2_685 no
N4A H2A2 2.8055 2_775 no
N4B H5A 2.9299 2_766 no
N4B H8A3 2.8226 2_766 no
N4B H13B 2.7127 1_655 no
C2A C10A 3.331(2) 1_545 no
C2A C11A 3.458(3) 1_545 no
C2B C5B 3.558(2) 2_766 no
C2B C6B 3.401(2) 2_766 no
C4A C9A 3.539(2) 1_545 no
C4A C15A 3.488(3) 1_545 no
C5A C12A 3.537(3) 1_645 no
C5A C13A 3.447(3) 1_645 no
C5B C15B 3.341(2) 2_776 no
C5B C2B 3.558(2) 2_766 no
C5B C9B 3.559(2) 2_776 no
C6A C12A 3.493(3) 1_645 no
C6B O4B 3.348(2) . no
C6B O4B 3.320(2) 2_776 no
C6B C2B 3.401(2) 2_766 no
C6B C15B 3.514(2) 2_776 no
C7A N2A 3.355(3) 2_765 no
C7B O4B 3.405(3) 2_766 no
C7B N2B 3.324(3) 2_866 no
C8A O1B 3.366(2) . no
C8B O3B 3.339(2) 2_776 no
C8B C14B 3.447(3) 2_676 no
C9A C4A 3.539(2) 1_565 no
C9B C5B 3.559(2) 2_776 no
C10A C2A 3.331(2) 1_565 no
C11A N2A 3.429(3) 1_565 no
C11A C2A 3.458(3) 1_565 no
C11B O2A 3.386(3) 2_776 no
C12A C5A 3.537(3) 1_465 no
C12A C6A 3.493(3) 1_465 no
C12A C12B 3.517(3) 2_686 no
C12B C13A 3.526(3) 2_686 no
C12B C12A 3.517(3) 2_686 no
C13A C5A 3.447(3) 1_465 no
C13A C12B 3.526(3) 2_686 no
C13B N4B 3.424(3) 1_455 no
C14B C8B 3.447(3) 2_676 no
C15A N1A 3.413(2) . no
C15A C4A 3.488(3) 1_565 no
C15B C5B 3.341(2) 2_776 no
C15B C6B 3.514(2) 2_776 no
C2A H3A 2.8994 . no
C2A H2A2 3.0643 2_765 no
C2B H2B2 3.0727 2_866 no
C2B H4B 2.8079 . no
C5A H8A3 2.7598 . no
C5A H8A2 2.7552 . no
C5B H8B3 2.7678 . no
C5B H8B2 2.7274 . no
C6A H3A 2.7105 . no
C6B H4B 2.6964 . no
C7A H2A2 3.0049 2_765 no
C7A H2A1 3.0537 2_765 no
C7B H2B1 3.0355 2_866 no
C7B H2B2 2.9499 2_866 no
C8A H5A 2.5674 . no
C8B H5B 2.5643 . no
C8B H14B 2.6313 2_676 no
C10B H5A 2.8828 2_766 no
C11A H7A1 3.0702 1_475 no
C11B H5A 2.8311 2_766 no
C11B H12A 2.9790 2_686 no
C12A H12B 2.8221 2_686 no
C12B H13A 2.9326 2_686 no
C12B H12A 2.9020 2_686 no
C13A H12B 2.9162 2_686 no
C13B H4B1 3.0357 1_455 no
C15A H2A1 2.9083 . no
C15A H7 2.55(2) . no
C15B H4B1 2.6288 . no
C15B H2B1 3.0282 . no
H2A1 C7A 3.0537 2_765 no
H2A1 C15A 2.9083 . no
H2A1 H7A3 2.4003 2_765 no
H2A1 O4A 1.9706 . no
H2A2 H7A3 2.3895 2_765 no
H2A2 H2A2 2.3863 2_765 no
H2A2 C7A 3.0049 2_765 no
H2A2 H7 2.3871 2_775 no
H2A2 N4A 2.8055 2_775 no
H2A2 N3A 2.3451 2_765 no
H2A2 C2A 3.0643 2_765 no
H7A1 C11A 3.0702 1_635 no
H7A1 H11A 2.3548 1_635 no
H3A C6A 2.7105 . no
H3A C2A 2.8994 . no
H3A N1A 1.8629 . no
H3A O2A 2.6478 . no
H7A2 N3A 2.6166 . no
H7A2 N4A 2.9272 1_645 no
H4B C2B 2.8079 . no
H4B N1B 1.8054 . no
H4B C6B 2.6964 . no
H4B O2B 2.6746 . no
H4B H2B1 2.5495 . no
H7A3 H2A2 2.3895 2_765 no
H7A3 H2A1 2.4003 2_765 no
H7A3 O4A 2.7343 1_545 no
H7A3 N2A 2.7065 2_765 no
H7A3 N3A 2.6110 . no
H5A C11B 2.8311 2_766 no
H5A H8A2 2.3603 . no
H5A C10B 2.8828 2_766 no
H5A N4B 2.9299 2_766 no
H5A C8A 2.5674 . no
H5A H8A3 2.3629 . no
H5B H8B3 2.3881 . no
H5B C8B 2.5643 . no
H5B H8B2 2.3237 . no
H8A1 O1B 2.8768 . no
H7 H2A2 2.3871 2_775 no
H7 O4A 1.97(2) . no
H7 N2A 2.72(2) 2_775 no
H7 C15A 2.55(2) . no
H8A2 C5A 2.7552 . no
H8A2 H5A 2.3603 . no
H8A3 H5A 2.3629 . no
H8A3 N4B 2.8226 2_766 no
H8A3 C5A 2.7598 . no
H2B1 H4B 2.5495 . no
H2B1 C7B 3.0355 2_866 no
H2B1 H7B2 2.4952 2_866 no
H2B1 C15B 3.0282 . no
H2B1 O3B 2.2238 . no
H2B2 N3B 2.3290 2_866 no
H2B2 C2B 3.0727 2_866 no
H2B2 C7B 2.9499 2_866 no
H2B2 H2B2 2.4004 2_866 no
H2B2 H7B2 2.4198 2_866 no
H8B1 H14B 2.4098 2_676 no
H11A H16 2.3411 . no
H11A H7A1 2.3548 1_475 no
H11A N4A 2.8681 2_685 no
H11B H4B2 2.3639 . no
H11B H12A 2.4408 2_686 no
H11B O1A 2.8584 2_766 no
H11B O2A 2.8917 2_776 no
H8B2 H5B 2.3237 . no
H8B2 N3B 2.8142 1_455 no
H8B2 C5B 2.7274 . no
H12A C12B 2.9019 2_686 no
H12A C11B 2.9790 2_686 no
H12A H11B 2.4408 2_686 no
H12A H12B 2.2849 2_686 no
H12B O3A 2.7485 2_676 no
H12B C12A 2.8220 2_686 no
H12B C13A 2.9162 2_686 no
H12B H12A 2.2849 2_686 no
H12B H13A 2.4834 2_686 no
H8B3 H5B 2.3881 . no
H8B3 O3B 2.4721 2_776 no
H8B3 C5B 2.7678 . no
H8B3 H14B 2.3522 2_676 no
H13A H12B 2.4834 2_686 no
H13A C12B 2.9326 2_686 no
H13B N4B 2.7127 1_455 no
H13B H4B1 2.3894 1_455 no
H14A H4B2 2.5915 2_776 no
H14A O3A 2.4228 . no
H14B C8B 2.6313 2_676 no
H14B O4B 2.3016 . no
H14B H8B1 2.4098 2_676 no
H14B H8B3 2.3522 2_676 no
H7B2 N2B 2.7691 2_866 no
H7B2 O4B 2.8459 2_766 no
H7B2 H2B1 2.4952 2_866 no
H7B2 H2B2 2.4198 2_866 no
H7B2 N3B 2.6081 . no
H16 H16 2.28(3) 2_685 no
H16 H11A 2.3411 . no
H16 N4A 2.58(2) 2_685 no
H16 N3A 2.79(2) 2_775 no
H7B3 N3B 2.6125 . no
H4B1 O3B 2.1213 . no
H4B1 C13B 3.0357 1_655 no
H4B1 C15B 2.6288 . no
H4B1 H13B 2.3894 1_655 no
H4B2 H11B 2.3639 . no

loop_
_geom_hbond_atom_site_label_D
_geom_hbond_atom_site_label_H
_geom_hbond_atom_site_label_A
_geom_hbond_site_symmetry_A
_geom_hbond_distance_DH
_geom_hbond_distance_HA
_geom_hbond_distance_DA
_geom_hbond_angle_DHA
_geom_hbond_publ_flag
N2A H2A1 O4A . 0.8600 1.9700 2.818(2) 169.00 y
N2A H2A2 N3A 2_765 0.8600 2.3500 3.166(2) 160.00 y
O3A H3A N1A . 0.8200 1.8600 2.6808(19) 175.00 y
O4B H4B N1B . 0.8200 1.8100 2.603(2) 164.00 y
N4A H7 O4A . 0.91(2) 1.97(2) 2.650(2) 130(2) y
N2B H2B1 O3B . 0.8600 2.2200 3.075(2) 170.00 y
N2B H2B2 N3B 2_866 0.8600 2.3300 3.165(2) 164.00 y
N4A H16 N4A 2_685 0.87(2) 2.58(2) 3.100(3) 119.7(18) y
N4B H4B1 O3B . 0.8600 2.1200 2.749(2) 129.00 y
N4B H4B2 O3A 2_776 0.8600 2.5900 3.450(2) 176.00 y
C8B H8B3 O3B 2_776 0.9600 2.4700 3.339(2) 150.00 y
C14A H14A O3A . 0.9300 2.4200 2.747(3) 100.00 y
C14B H14B O4B . 0.9300 2.3000 2.655(2) 102.00 y

loop_
_geom_torsion_atom_site_label_1
_geom_torsion_atom_site_label_2
_geom_torsion_atom_site_label_3
_geom_torsion_atom_site_label_4
_geom_torsion
_geom_torsion_publ_flag
C7A O1A C4A N3A 1.2(2) no
C7A O1A C4A C5A -179.01(17) no
C8A O2A C6A N1A 179.08(17) no
C8A O2A C6A C5A -1.1(3) no
C7B O1B C4B N3B 0.6(2) no
C7B O1B C4B C5B -179.14(16) no
C8B O2B C6B C5B -1.5(3) no
C8B O2B C6B N1B 178.82(15) no
C2A N1A C6A O2A -179.97(17) no
C6A N1A C2A N3A -1.4(2) no
C6A N1A C2A N2A 178.93(16) no
C2A N1A C6A C5A 0.2(3) no
C4A N3A C2A N1A 1.1(2) no
C4A N3A C2A N2A -179.32(14) no
C2A N3A C4A O1A -179.60(14) no
C2A N3A C4A C5A 0.6(2) no
C6B N1B C2B N3B -1.7(3) no
C2B N1B C6B C5B 1.0(2) no
C2B N1B C6B O2B -179.28(14) no
C6B N1B C2B N2B 179.12(15) no
C4B N3B C2B N2B -179.14(15) no
C4B N3B C2B N1B 1.7(2) no
C2B N3B C4B C5B -1.0(2) no
C2B N3B C4B O1B 179.26(15) no
O1A C4A C5A C6A 178.51(17) no
N3A C4A C5A C6A -1.7(3) no
C4A C5A C6A N1A 1.3(3) no
C4A C5A C6A O2A -178.56(18) no
N3B C4B C5B C6B 0.5(3) no
O1B C4B C5B C6B -179.79(15) no
C4B C5B C6B N1B -0.4(2) no
C4B C5B C6B O2B 179.87(16) no
C14A C9A C15A O4A 174.43(19) no
C15A C9A C10A N4A 2.6(2) no
C15A C9A C10A C11A -178.15(17) no
C14A C9A C10A N4A -178.92(17) no
C14A C9A C10A C11A 0.3(2) no
C10A C9A C14A C13A -0.5(3) no
C15A C9A C14A C13A 177.98(19) no
C10A C9A C15A O4A -7.1(3) no
C14A C9A C15A O3A -6.4(3) no
C10A C9A C15A O3A 172.05(16) no
C9A C10A C11A C12A -0.5(3) no
N4A C10A C11A C12A 178.82(19) no
C10A C11A C12A C13A 0.8(3) no
C11A C12A C13A C14A -0.9(3) no
C12A C13A C14A C9A 0.8(3) no
C10B C9B C15B O3B 4.9(3) no
C10B C9B C15B O4B -175.17(15) no
C14B C9B C15B O3B -175.29(17) no
C14B C9B C15B O4B 4.7(2) no
C15B C9B C10B N4B 3.4(2) no
C15B C9B C10B C11B -176.60(16) no
C10B C9B C14B C13B -2.2(3) no
C15B C9B C14B C13B 177.97(18) no
C14B C9B C10B N4B -176.38(17) no
C14B C9B C10B C11B 3.6(2) no
N4B C10B C11B C12B 177.68(18) no
C9B C10B C11B C12B -2.3(3) no
C10B C11B C12B C13B -0.6(3) no
C11B C12B C13B C14B 2.0(3) no
C12B C13B C14B C9B -0.6(3) no

loop_
_cod_related_entry_id
_cod_related_entry_database
_cod_related_entry_code
1 ChemSpider 30655404
